data_7712409
loop_
_publ_author_name
'Shenoy, Rashmi V.'
'Jones, P. G.'
'Soler, Jos\'e Vicente'
'Martinez-Viviente, Eloisa'

_publ_section_title
;
 Synthesis of Mono-, Di- and Tripalladated 1,3,5-Benzenetristyryl
 Complexes. CO Insertion to give a Dipalladated Indenone
;
_journal_name_full 'Dalton Transactions'
_journal_paper_doi 10.1039/D3DT00091E
_journal_year 2023
_chemical_formula_sum 'C46 H43 Br3 P2 Pd'
_chemical_formula_weight 1003.87
_space_group_crystal_system orthorhombic
_space_group_IT_number 33
_space_group_name_Hall 'P 2c -2n'
_space_group_name_H-M_alt 'P n a 21'
_atom_sites_solution_hydrogens geom
_atom_sites_solution_primary direct
_atom_sites_solution_secondary difmap
_audit_creation_method SHELXL-2018/3
_audit_update_record
;
2022-08-10 deposited with the CCDC.	2023-02-24 downloaded from the CCDC.
;
_cell_angle_alpha 90
_cell_angle_beta 90
_cell_angle_gamma 90
_cell_formula_units_Z 4
_cell_length_a 11.3541(3)
_cell_length_b 40.7113(11)
_cell_length_c 8.9369(2)
_cell_measurement_reflns_used 36231
_cell_measurement_temperature 100(2)
_cell_measurement_theta_max 30.0206
_cell_measurement_theta_min 2.2742
_cell_volume 4130.99(18)
_computing_cell_refinement
;
CrysAlisPro, Oxford Diffraction Ltd.,
Version 1.171.33.40 (release 27-04-2009 CrysAlis171 .NET)
(compiled Apr 27 2009,10:20:11)
;
_computing_data_collection
;
CrysAlisPro, Oxford Diffraction Ltd.,
Version 1.171.33.40 (release 27-04-2009 CrysAlis171 .NET)
(compiled Apr 27 2009,10:20:11)
;
_computing_data_reduction
;
CrysAlisPro, Oxford Diffraction Ltd.,
Version 1.171.33.40 (release 27-04-2009 CrysAlis171 .NET)
(compiled Apr 27 2009,10:20:11)
;
_computing_molecular_graphics 'Siemens XP'
_computing_publication_material 'SHELXL-2018/3 (Sheldrick, 2018)'
_computing_structure_refinement 'SHELXL-2018/3 (Sheldrick, 2018)'
_computing_structure_solution 'SHELXS-97 (Sheldrick, 1990)'
_diffrn_ambient_temperature 100(2)
_diffrn_detector_area_resol_mean 16.1419
_diffrn_measured_fraction_theta_full 0.999
_diffrn_measured_fraction_theta_max 0.998
_diffrn_measurement_device_type 'Oxford Diffraction Xcalibur, Eos'
_diffrn_measurement_method \w-scan
_diffrn_radiation_type MoK\a
_diffrn_radiation_wavelength 0.71073
_diffrn_reflns_av_R_equivalents 0.0472
_diffrn_reflns_av_unetI/netI 0.0635
_diffrn_reflns_Laue_measured_fraction_full 0.999
_diffrn_reflns_Laue_measured_fraction_max 0.998
_diffrn_reflns_limit_h_max 15
_diffrn_reflns_limit_h_min -15
_diffrn_reflns_limit_k_max 55
_diffrn_reflns_limit_k_min -55
_diffrn_reflns_limit_l_max 12
_diffrn_reflns_limit_l_min -12
_diffrn_reflns_number 97954
_diffrn_reflns_point_group_measured_fraction_full 0.994
_diffrn_reflns_point_group_measured_fraction_max 0.992
_diffrn_reflns_theta_full 29.000
_diffrn_reflns_theta_max 29.127
_diffrn_reflns_theta_min 2.333
_diffrn_source 'Enhance (Mo) X-ray Source'
_exptl_absorpt_coefficient_mu 3.460
_exptl_absorpt_correction_T_max 1.00000
_exptl_absorpt_correction_T_min 0.76811
_exptl_absorpt_correction_type multi-scan
_exptl_absorpt_process_details
;
CrysAlisPro, Oxford Diffraction Ltd.,
Version 1.171.33.40 (release 27-04-2009 CrysAlis171 .NET)
(compiled Apr 27 2009,10:20:11)
;
_exptl_crystal_colour colourless
_exptl_crystal_density_diffrn 1.614
_exptl_crystal_density_meas ?
_exptl_crystal_density_method 'not measured'
_exptl_crystal_description lath
_exptl_crystal_F_000 2000
_exptl_crystal_size_max 0.25
_exptl_crystal_size_mid 0.15
_exptl_crystal_size_min 0.05
_refine_diff_density_max 1.080
_refine_diff_density_min -0.613
_refine_diff_density_rms 0.072
_refine_ls_abs_structure_details
;
 Flack x determined using 3471 quotients [(I+)-(I-)]/[(I+)+(I-)]
 (Parsons, Flack and Wagner, Acta Cryst. B69 (2013) 249-259).
;
_refine_ls_abs_structure_Flack 0.015(2)
_refine_ls_extinction_method none
_refine_ls_goodness_of_fit_ref 0.843
_refine_ls_hydrogen_treatment constr
_refine_ls_matrix_type full
_refine_ls_number_parameters 473
_refine_ls_number_reflns 11034
_refine_ls_number_restraints 1
_refine_ls_restrained_S_all 0.842
_refine_ls_R_factor_all 0.0347
_refine_ls_R_factor_gt 0.0250
_refine_ls_shift/su_max 0.002
_refine_ls_shift/su_mean 0.000
_refine_ls_structure_factor_coef Fsqd
_refine_ls_weighting_details 'w=1/[\s^2^(Fo^2^)+(0.0111P)^2^] where P=(Fo^2^+2Fc^2^)/3'
_refine_ls_weighting_scheme calc
_refine_ls_wR_factor_gt 0.0320
_refine_ls_wR_factor_ref 0.0326
_reflns_Friedel_coverage 0.873
_reflns_Friedel_fraction_full 0.989
_reflns_Friedel_fraction_max 0.984
_reflns_number_gt 9007
_reflns_number_total 11034
_reflns_threshold_expression 'I > 2\s(I)'
_cod_data_source_file d3dt00091e2.cif
_cod_data_source_block brash
_cod_depositor_comments
;
The following automatic conversions were performed:

data item '_exptl_crystal_density_meas' value 'not measured' was
changed to '?' -- the value is perceived as not measured.

Automatic conversion script
Id: cif_fix_values 7556 2019-12-06 15:28:31Z antanas 
;
_cod_original_cell_volume 4131.02(18)
_cod_database_code 7712409
_shelx_shelxl_version_number 2018/3
_shelx_space_group_comment
;
The symmetry employed for this shelxl refinement is uniquely defined
by the following loop, which should always be used as a source of
symmetry information in preference to the above space-group names.
They are only intended as comments.
;
_shelx_estimated_absorpt_t_min 0.478
_shelx_estimated_absorpt_t_max 0.846

loop_
_space_group_symop_operation_xyz
'x, y, z'
'-x, -y, z+1/2'
'x+1/2, -y+1/2, z'
'-x+1/2, y+1/2, z+1/2'

loop_
_atom_site_label
_atom_site_type_symbol
_atom_site_fract_x
_atom_site_fract_y
_atom_site_fract_z
_atom_site_U_iso_or_equiv
_atom_site_adp_type
_atom_site_occupancy
_atom_site_site_symmetry_order
_atom_site_calc_flag
_atom_site_refinement_flags_posn
_atom_site_refinement_flags_adp
_atom_site_refinement_flags_occupancy
_atom_site_disorder_assembly
_atom_site_disorder_group
Pd1 Pd 0.41070(2) 0.33818(2) 0.74111(3) 0.01154(5) Uani 1 1 d . . . . .
Br1 Br 0.23521(3) 0.30231(2) 0.79571(4) 0.02475(9) Uani 1 1 d . . . . .
Br2 Br 0.63731(3) 0.46532(2) 0.81448(4) 0.02573(9) Uani 1 1 d . . . . .
Br3 Br 0.85939(3) 0.37202(2) 0.45119(4) 0.02808(9) Uani 1 1 d . . . . .
P1 P 0.30119(8) 0.36708(2) 0.56694(9) 0.0148(2) Uani 1 1 d . . . . .
P2 P 0.52284(8) 0.30784(2) 0.90696(9) 0.0158(2) Uani 1 1 d . . . . .
C1 C 0.5477(3) 0.36845(7) 0.7055(3) 0.0107(7) Uani 1 1 d . . . . .
C2 C 0.5460(3) 0.40027(7) 0.7696(3) 0.0100(7) Uani 1 1 d . . . . .
C3 C 0.6392(3) 0.42146(6) 0.7369(4) 0.0142(6) Uani 1 1 d . . . . .
C4 C 0.7363(3) 0.41314(7) 0.6499(3) 0.0129(7) Uani 1 1 d . . . . .
C5 C 0.7342(3) 0.38186(8) 0.5877(3) 0.0150(7) Uani 1 1 d . . . . .
C6 C 0.6438(3) 0.35886(7) 0.6125(3) 0.0125(7) Uani 1 1 d . . . . .
C7 C 0.4491(3) 0.41207(8) 0.8653(3) 0.0142(7) Uani 1 1 d . . . . .
H7 H 0.435113 0.435070 0.861883 0.017 Uiso 1 1 calc R U . . .
C8 C 0.3785(3) 0.39528(7) 0.9554(4) 0.0157(8) Uani 1 1 d . . . . .
H8 H 0.391278 0.372241 0.960446 0.019 Uiso 1 1 calc R U . . .
C9 C 0.8336(3) 0.43678(7) 0.6233(4) 0.0175(8) Uani 1 1 d . . . . .
H9 H 0.826438 0.451269 0.540489 0.021 Uiso 1 1 calc R U . . .
C10 C 0.9286(3) 0.43913(7) 0.7058(3) 0.0164(8) Uani 1 1 d . . . . .
H10 H 0.936492 0.423431 0.783798 0.020 Uiso 1 1 calc R U . . .
C11 C 0.6535(3) 0.32674(7) 0.5371(3) 0.0158(8) Uani 1 1 d . . . . .
H11 H 0.731271 0.320456 0.510208 0.019 Uiso 1 1 calc R U . . .
C12 C 0.5691(3) 0.30499(7) 0.5006(3) 0.0162(8) Uani 1 1 d . . . . .
H12 H 0.491276 0.309403 0.534054 0.019 Uiso 1 1 calc R U . . .
C13 C 0.2567(3) 0.34057(7) 0.4141(3) 0.0247(9) Uani 1 1 d . . . . .
H13A H 0.209870 0.322282 0.453417 0.037 Uiso 1 1 calc R U . . .
H13B H 0.326842 0.331935 0.363710 0.037 Uiso 1 1 calc R U . . .
H13C H 0.209355 0.353148 0.342535 0.037 Uiso 1 1 calc R U . . .
C14 C 0.1634(3) 0.38295(8) 0.6370(4) 0.0220(8) Uani 1 1 d . . . . .
H14A H 0.124209 0.395667 0.558315 0.033 Uiso 1 1 calc R U . . .
H14B H 0.178418 0.397145 0.723474 0.033 Uiso 1 1 calc R U . . .
H14C H 0.112624 0.364643 0.667290 0.033 Uiso 1 1 calc R U . . .
C15 C 0.5237(3) 0.26441(7) 0.8615(4) 0.0236(9) Uani 1 1 d . . . . .
H15A H 0.569072 0.252438 0.937263 0.035 Uiso 1 1 calc R U . . .
H15B H 0.559950 0.261200 0.763084 0.035 Uiso 1 1 calc R U . . .
H15C H 0.442705 0.256138 0.859759 0.035 Uiso 1 1 calc R U . . .
C16 C 0.4605(3) 0.30953(8) 1.0923(3) 0.0265(9) Uani 1 1 d . . . . .
H16A H 0.494736 0.292067 1.154007 0.040 Uiso 1 1 calc R U . . .
H16B H 0.375006 0.306531 1.086289 0.040 Uiso 1 1 calc R U . . .
H16C H 0.477910 0.330927 1.137509 0.040 Uiso 1 1 calc R U . . .
C21 C 0.3750(3) 0.40193(7) 0.4797(3) 0.0149(8) Uani 1 1 d . . . . .
C22 C 0.3526(3) 0.43399(8) 0.5273(4) 0.0189(8) Uani 1 1 d . . . . .
H22 H 0.289525 0.438170 0.594410 0.023 Uiso 1 1 calc R U . . .
C23 C 0.4220(3) 0.45978(8) 0.4771(3) 0.0205(8) Uani 1 1 d . . . . .
H23 H 0.407073 0.481472 0.511365 0.025 Uiso 1 1 calc R U . . .
C24 C 0.5121(3) 0.45404(8) 0.3779(4) 0.0215(8) Uani 1 1 d . . . . .
H24 H 0.559786 0.471747 0.344409 0.026 Uiso 1 1 calc R U . . .
C25 C 0.5336(3) 0.42261(8) 0.3269(4) 0.0234(8) Uani 1 1 d . . . . .
H25 H 0.594606 0.418769 0.256260 0.028 Uiso 1 1 calc R U . . .
C26 C 0.4661(3) 0.39670(8) 0.3787(3) 0.0183(8) Uani 1 1 d . . . . .
H26 H 0.482329 0.375045 0.344843 0.022 Uiso 1 1 calc R U . . .
C31 C 0.6749(3) 0.31983(8) 0.9296(4) 0.0185(8) Uani 1 1 d . . . . .
C32 C 0.7014(3) 0.34981(8) 0.9985(3) 0.0225(9) Uani 1 1 d . . . . .
H32 H 0.640000 0.362073 1.044311 0.027 Uiso 1 1 calc R U . . .
C33 C 0.8138(4) 0.36179(8) 1.0011(4) 0.0302(10) Uani 1 1 d . . . . .
H33 H 0.830142 0.381999 1.050092 0.036 Uiso 1 1 calc R U . . .
C34 C 0.9040(3) 0.34454(9) 0.9326(4) 0.0309(9) Uani 1 1 d . . . . .
H34 H 0.981785 0.353106 0.932891 0.037 Uiso 1 1 calc R U . . .
C35 C 0.8808(3) 0.31505(8) 0.8642(4) 0.0294(9) Uani 1 1 d . . . . .
H35 H 0.942955 0.303228 0.817617 0.035 Uiso 1 1 calc R U . . .
C36 C 0.7678(3) 0.30244(8) 0.8627(3) 0.0234(9) Uani 1 1 d . . . . .
H36 H 0.752957 0.281884 0.816081 0.028 Uiso 1 1 calc R U . . .
C41 C 0.2825(3) 0.40850(8) 1.0485(3) 0.0134(7) Uani 1 1 d . . . . .
C42 C 0.1853(3) 0.38880(8) 1.0768(3) 0.0185(8) Uani 1 1 d . . . . .
H42 H 0.182537 0.367147 1.037258 0.022 Uiso 1 1 calc R U . . .
C43 C 0.0928(3) 0.40035(9) 1.1616(3) 0.0237(8) Uani 1 1 d . . . . .
H43 H 0.026409 0.386648 1.178909 0.028 Uiso 1 1 calc R U . . .
C44 C 0.0953(3) 0.43172(8) 1.2221(4) 0.0260(8) Uani 1 1 d . . . . .
H44 H 0.031728 0.439567 1.281237 0.031 Uiso 1 1 calc R U . . .
C45 C 0.1925(3) 0.45135(8) 1.1944(3) 0.0212(8) Uani 1 1 d . . . . .
H45 H 0.195255 0.472961 1.234292 0.025 Uiso 1 1 calc R U . . .
C46 C 0.2851(3) 0.43992(8) 1.1097(3) 0.0152(8) Uani 1 1 d . . . . .
H46 H 0.351419 0.453640 1.092814 0.018 Uiso 1 1 calc R U . . .
C51 C 1.0242(3) 0.46316(7) 0.6918(3) 0.0140(7) Uani 1 1 d . . . . .
C52 C 1.1094(3) 0.46526(7) 0.8036(4) 0.0169(7) Uani 1 1 d . . . . .
H52 H 1.106854 0.450437 0.885589 0.020 Uiso 1 1 calc R U . . .
C53 C 1.1978(3) 0.48865(7) 0.7967(4) 0.0195(8) Uani 1 1 d . . . . .
H53 H 1.254807 0.489879 0.874289 0.023 Uiso 1 1 calc R U . . .
C54 C 1.2032(3) 0.51018(8) 0.6777(4) 0.0220(9) Uani 1 1 d . . . . .
H54 H 1.263282 0.526397 0.673274 0.026 Uiso 1 1 calc R U . . .
C55 C 1.1209(3) 0.50789(8) 0.5656(4) 0.0195(8) Uani 1 1 d . . . . .
H55 H 1.124994 0.522413 0.482590 0.023 Uiso 1 1 calc R U . . .
C56 C 1.0323(3) 0.48476(7) 0.5722(4) 0.0188(8) Uani 1 1 d . . . . .
H56 H 0.976058 0.483602 0.493713 0.023 Uiso 1 1 calc R U . . .
C61 C 0.5880(3) 0.27500(7) 0.4131(3) 0.0169(7) Uani 1 1 d . . . . .
C62 C 0.6836(3) 0.27167(8) 0.3156(4) 0.0243(8) Uani 1 1 d . . . . .
H62 H 0.741947 0.288369 0.312536 0.029 Uiso 1 1 calc R U . . .
C63 C 0.6948(3) 0.24448(8) 0.2234(4) 0.0296(9) Uani 1 1 d . . . . .
H63 H 0.760200 0.242682 0.157537 0.035 Uiso 1 1 calc R U . . .
C64 C 0.6108(3) 0.22006(8) 0.2276(5) 0.0295(9) Uani 1 1 d . . . . .
H64 H 0.618317 0.201419 0.164367 0.035 Uiso 1 1 calc R U . . .
C65 C 0.5168(3) 0.22252(8) 0.3222(4) 0.0283(9) Uani 1 1 d . . . . .
H65 H 0.459507 0.205517 0.324991 0.034 Uiso 1 1 calc R U . . .
C66 C 0.5045(3) 0.24987(8) 0.4147(4) 0.0224(8) Uani 1 1 d . . . . .
H66 H 0.438435 0.251415 0.479596 0.027 Uiso 1 1 calc R U . . .

loop_
_atom_site_aniso_label
_atom_site_aniso_U_11
_atom_site_aniso_U_22
_atom_site_aniso_U_33
_atom_site_aniso_U_23
_atom_site_aniso_U_13
_atom_site_aniso_U_12
Pd1 0.01014(11) 0.01009(11) 0.01438(11) 0.00104(12) -0.00006(12) -0.00157(11)
Br1 0.0171(2) 0.02152(18) 0.0356(2) 0.00802(17) 0.00019(16) -0.00672(15)
Br2 0.0216(2) 0.01746(18) 0.0381(2) -0.01085(17) 0.00503(18) -0.00689(16)
Br3 0.0209(2) 0.0293(2) 0.0340(2) -0.00862(18) 0.01348(18) -0.00680(18)
P1 0.0143(5) 0.0138(5) 0.0162(5) 0.0019(4) -0.0030(4) -0.0028(4)
P2 0.0169(5) 0.0129(5) 0.0176(5) 0.0018(4) 0.0000(4) 0.0006(4)
C1 0.0095(17) 0.0118(16) 0.0108(18) 0.0044(13) -0.0046(12) -0.0005(13)
C2 0.0125(17) 0.0112(15) 0.0065(18) 0.0006(12) -0.0019(12) -0.0002(13)
C3 0.0129(17) 0.0126(16) 0.0172(16) -0.0022(16) -0.0045(18) -0.0024(13)
C4 0.0113(19) 0.0153(19) 0.0121(17) 0.0015(14) -0.0016(14) -0.0035(14)
C5 0.0093(18) 0.022(2) 0.0138(18) -0.0008(14) 0.0012(14) 0.0026(15)
C6 0.0132(18) 0.0118(18) 0.0124(17) -0.0016(13) -0.0007(14) -0.0006(14)
C7 0.0135(19) 0.0106(17) 0.0184(18) -0.0038(14) -0.0027(14) 0.0002(14)
C8 0.019(2) 0.0121(17) 0.0164(18) -0.0029(15) -0.0018(15) 0.0049(15)
C9 0.016(2) 0.0155(19) 0.0209(19) 0.0041(15) 0.0047(15) -0.0034(15)
C10 0.015(2) 0.0146(17) 0.020(2) 0.0021(14) 0.0012(14) 0.0003(14)
C11 0.010(2) 0.0170(19) 0.0207(19) 0.0027(15) 0.0015(14) 0.0057(15)
C12 0.016(2) 0.0185(19) 0.0138(17) -0.0004(15) 0.0038(13) 0.0020(15)
C13 0.032(2) 0.020(2) 0.022(2) -0.0023(16) -0.0078(16) -0.0057(17)
C14 0.014(2) 0.025(2) 0.026(2) 0.0061(16) -0.0006(15) -0.0025(16)
C15 0.021(2) 0.0127(19) 0.037(2) 0.0041(15) -0.0025(17) -0.0004(15)
C16 0.029(2) 0.030(2) 0.021(2) 0.0108(17) 0.0033(17) 0.0027(17)
C21 0.016(2) 0.0138(18) 0.0145(19) 0.0032(14) -0.0059(14) -0.0025(15)
C22 0.017(2) 0.022(2) 0.0181(18) 0.0043(15) -0.0012(15) 0.0018(16)
C23 0.024(2) 0.0151(18) 0.023(2) 0.0049(15) -0.0044(16) 0.0007(16)
C24 0.019(2) 0.019(2) 0.027(2) 0.0095(16) -0.0024(16) -0.0054(16)
C25 0.019(2) 0.029(2) 0.022(2) 0.0065(17) 0.0032(16) -0.0030(16)
C26 0.022(2) 0.0148(19) 0.0180(19) 0.0004(15) -0.0019(15) 0.0017(16)
C31 0.023(2) 0.0169(19) 0.016(2) 0.0054(15) -0.0047(15) 0.0015(15)
C32 0.024(2) 0.023(2) 0.021(2) 0.0002(16) -0.0023(16) 0.0039(17)
C33 0.031(3) 0.021(2) 0.038(2) -0.0035(17) -0.0124(19) -0.0036(19)
C34 0.016(2) 0.034(2) 0.043(2) 0.0044(19) -0.0098(19) -0.0010(18)
C35 0.022(2) 0.024(2) 0.042(2) 0.0021(18) 0.0030(17) 0.0063(17)
C36 0.025(2) 0.0163(19) 0.029(2) 0.0036(16) -0.0019(17) 0.0024(17)
C41 0.014(2) 0.0179(19) 0.0084(17) 0.0025(14) -0.0016(14) 0.0026(15)
C42 0.021(2) 0.021(2) 0.0138(19) -0.0013(15) 0.0002(15) 0.0006(16)
C43 0.015(2) 0.038(2) 0.0185(19) 0.0017(17) 0.0006(16) -0.0047(18)
C44 0.022(2) 0.038(2) 0.018(2) -0.0042(18) -0.0001(17) 0.0119(18)
C45 0.026(2) 0.023(2) 0.0143(19) -0.0036(14) -0.0041(15) 0.0050(17)
C46 0.014(2) 0.0172(19) 0.0139(18) 0.0009(15) -0.0040(14) -0.0017(15)
C51 0.0135(19) 0.0104(17) 0.0182(18) -0.0015(14) 0.0044(13) 0.0002(14)
C52 0.015(2) 0.0189(17) 0.0167(17) -0.0010(15) 0.0012(15) -0.0019(14)
C53 0.0148(19) 0.0224(19) 0.0213(19) -0.0042(17) -0.0054(16) -0.0020(14)
C54 0.015(2) 0.017(2) 0.034(2) -0.0022(17) 0.0014(16) -0.0067(16)
C55 0.018(2) 0.0176(19) 0.023(2) 0.0054(15) 0.0005(15) -0.0024(15)
C56 0.015(2) 0.020(2) 0.0209(19) -0.0013(16) -0.0018(15) -0.0010(16)
C61 0.019(2) 0.0157(18) 0.0164(18) 0.0004(14) -0.0043(15) 0.0016(16)
C62 0.018(2) 0.022(2) 0.032(2) -0.0050(18) 0.0000(18) 0.0014(15)
C63 0.029(2) 0.029(2) 0.031(2) -0.0050(19) -0.0007(19) 0.0132(17)
C64 0.038(3) 0.0182(19) 0.032(2) -0.0071(19) -0.011(2) 0.0112(17)
C65 0.034(3) 0.019(2) 0.032(2) -0.0014(18) -0.0072(19) -0.0016(16)
C66 0.025(2) 0.020(2) 0.022(2) 0.0015(16) -0.0034(16) -0.0001(16)

loop_
_atom_type_symbol
_atom_type_description
_atom_type_scat_dispersion_real
_atom_type_scat_dispersion_imag
_atom_type_scat_source
C C 0.0033 0.0016 'International Tables Vol C Tables 4.2.6.8 and 6.1.1.4'
H H 0.0000 0.0000 'International Tables Vol C Tables 4.2.6.8 and 6.1.1.4'
P P 0.1023 0.0942 'International Tables Vol C Tables 4.2.6.8 and 6.1.1.4'
Br Br -0.2901 2.4595 'International Tables Vol C Tables 4.2.6.8 and 6.1.1.4'
Pd Pd -0.9988 1.0072 'International Tables Vol C Tables 4.2.6.8 and 6.1.1.4'

loop_
_geom_angle_atom_site_label_1
_geom_angle_atom_site_label_2
_geom_angle_atom_site_label_3
_geom_angle
_geom_angle_site_symmetry_1
_geom_angle_site_symmetry_3
_geom_angle_publ_flag
C1 Pd1 P2 90.17(8) . . ?
C1 Pd1 P1 89.85(8) . . ?
P2 Pd1 P1 177.54(3) . . ?
C1 Pd1 Br1 177.05(9) . . ?
P2 Pd1 Br1 90.10(2) . . ?
P1 Pd1 Br1 90.00(2) . . ?
C14 P1 C13 103.47(16) . . ?
C14 P1 C21 105.56(15) . . ?
C13 P1 C21 105.62(15) . . ?
C14 P1 Pd1 114.48(11) . . ?
C13 P1 Pd1 110.72(11) . . ?
C21 P1 Pd1 115.89(11) . . ?
C16 P2 C31 105.20(17) . . ?
C16 P2 C15 104.19(15) . . ?
C31 P2 C15 106.44(16) . . ?
C16 P2 Pd1 110.64(12) . . ?
C31 P2 Pd1 117.01(11) . . ?
C15 P2 Pd1 112.36(11) . . ?
C2 C1 C6 119.8(3) . . ?
C2 C1 Pd1 119.1(2) . . ?
C6 C1 Pd1 121.1(2) . . ?
C3 C2 C1 118.1(3) . . ?
C3 C2 C7 119.1(3) . . ?
C1 C2 C7 122.9(3) . . ?
C4 C3 C2 124.6(3) . . ?
C4 C3 Br2 116.0(2) . . ?
C2 C3 Br2 119.5(2) . . ?
C5 C4 C3 115.7(3) . . ?
C5 C4 C9 122.9(3) . . ?
C3 C4 C9 121.4(3) . . ?
C4 C5 C6 124.0(3) . . ?
C4 C5 Br3 115.7(2) . . ?
C6 C5 Br3 120.2(2) . . ?
C5 C6 C1 117.9(3) . . ?
C5 C6 C11 117.6(3) . . ?
C1 C6 C11 124.5(3) . . ?
C8 C7 C2 129.4(3) . . ?
C7 C8 C41 127.0(3) . . ?
C10 C9 C4 124.8(3) . . ?
C9 C10 C51 127.6(3) . . ?
C12 C11 C6 129.9(3) . . ?
C11 C12 C61 125.0(3) . . ?
C26 C21 C22 118.4(3) . . ?
C26 C21 P1 120.0(2) . . ?
C22 C21 P1 120.9(3) . . ?
C23 C22 C21 120.4(3) . . ?
C24 C23 C22 120.2(3) . . ?
C23 C24 C25 120.2(3) . . ?
C24 C25 C26 119.9(3) . . ?
C25 C26 C21 120.9(3) . . ?
C32 C31 C36 117.7(3) . . ?
C32 C31 P2 119.4(3) . . ?
C36 C31 P2 122.3(3) . . ?
C33 C32 C31 121.3(3) . . ?
C32 C33 C34 120.1(3) . . ?
C35 C34 C33 120.0(4) . . ?
C34 C35 C36 120.5(3) . . ?
C35 C36 C31 120.4(3) . . ?
C42 C41 C46 118.4(3) . . ?
C42 C41 C8 118.7(3) . . ?
C46 C41 C8 122.9(3) . . ?
C43 C42 C41 120.6(3) . . ?
C42 C43 C44 120.8(3) . . ?
C45 C44 C43 118.6(3) . . ?
C46 C45 C44 120.8(3) . . ?
C45 C46 C41 120.7(3) . . ?
C56 C51 C52 117.9(3) . . ?
C56 C51 C10 122.5(3) . . ?
C52 C51 C10 119.6(3) . . ?
C53 C52 C51 120.9(3) . . ?
C54 C53 C52 120.2(3) . . ?
C55 C54 C53 119.2(3) . . ?
C54 C55 C56 120.8(3) . . ?
C55 C56 C51 120.9(3) . . ?
C66 C61 C62 117.6(3) . . ?
C66 C61 C12 120.4(3) . . ?
C62 C61 C12 121.8(3) . . ?
C63 C62 C61 121.3(3) . . ?
C64 C63 C62 119.7(3) . . ?
C65 C64 C63 120.3(3) . . ?
C64 C65 C66 120.3(3) . . ?
C65 C66 C61 120.8(3) . . ?

loop_
_geom_bond_atom_site_label_1
_geom_bond_atom_site_label_2
_geom_bond_distance
_geom_bond_site_symmetry_2
_geom_bond_publ_flag
Pd1 C1 2.010(3) . ?
Pd1 P2 2.3116(9) . ?
Pd1 P1 2.3138(9) . ?
Pd1 Br1 2.5180(4) . ?
Br2 C3 1.916(3) . ?
Br3 C5 1.916(3) . ?
P1 C14 1.805(3) . ?
P1 C13 1.813(3) . ?
P1 C21 1.823(3) . ?
P2 C16 1.803(3) . ?
P2 C31 1.806(3) . ?
P2 C15 1.814(3) . ?
C1 C2 1.417(4) . ?
C1 C6 1.426(4) . ?
C2 C3 1.396(4) . ?
C2 C7 1.475(4) . ?
C3 C4 1.391(4) . ?
C4 C5 1.390(4) . ?
C4 C9 1.484(4) . ?
C5 C6 1.407(4) . ?
C6 C11 1.475(4) . ?
C7 C8 1.326(4) . ?
C8 C41 1.473(4) . ?
C9 C10 1.310(4) . ?
C10 C51 1.467(4) . ?
C11 C12 1.345(4) . ?
C12 C61 1.465(4) . ?
C21 C26 1.390(4) . ?
C21 C22 1.396(4) . ?
C22 C23 1.387(4) . ?
C23 C24 1.374(4) . ?
C24 C25 1.380(4) . ?
C25 C26 1.384(4) . ?
C31 C32 1.400(4) . ?
C31 C36 1.404(4) . ?
C32 C33 1.367(5) . ?
C33 C34 1.384(5) . ?
C34 C35 1.372(4) . ?
C35 C36 1.382(5) . ?
C41 C42 1.387(4) . ?
C41 C46 1.392(4) . ?
C42 C43 1.379(4) . ?
C43 C44 1.387(4) . ?
C44 C45 1.385(5) . ?
C45 C46 1.376(4) . ?
C51 C56 1.387(4) . ?
C51 C52 1.393(4) . ?
C52 C53 1.384(4) . ?
C53 C54 1.380(4) . ?
C54 C55 1.373(4) . ?
C55 C56 1.379(4) . ?
C61 C66 1.395(4) . ?
C61 C62 1.398(4) . ?
C62 C63 1.386(4) . ?
C63 C64 1.379(5) . ?
C64 C65 1.365(5) . ?
C65 C66 1.394(4) . ?

loop_
_geom_torsion_atom_site_label_1
_geom_torsion_atom_site_label_2
_geom_torsion_atom_site_label_3
_geom_torsion_atom_site_label_4
_geom_torsion
_geom_torsion_site_symmetry_1
_geom_torsion_site_symmetry_2
_geom_torsion_site_symmetry_3
_geom_torsion_site_symmetry_4
_geom_torsion_publ_flag
C1 Pd1 P1 C14 -123.90(15) . . . . ?
Br1 Pd1 P1 C14 53.15(12) . . . . ?
C1 Pd1 P1 C13 119.62(15) . . . . ?
Br1 Pd1 P1 C13 -63.33(13) . . . . ?
C1 Pd1 P1 C21 -0.62(15) . . . . ?
Br1 Pd1 P1 C21 176.43(12) . . . . ?
C1 Pd1 P2 C16 117.01(15) . . . . ?
Br1 Pd1 P2 C16 -60.05(13) . . . . ?
C1 Pd1 P2 C31 -3.42(15) . . . . ?
Br1 Pd1 P2 C31 179.52(13) . . . . ?
C1 Pd1 P2 C15 -127.00(15) . . . . ?
Br1 Pd1 P2 C15 55.94(13) . . . . ?
P2 Pd1 C1 C2 -105.6(2) . . . . ?
P1 Pd1 C1 C2 76.8(2) . . . . ?
P2 Pd1 C1 C6 76.8(2) . . . . ?
P1 Pd1 C1 C6 -100.8(2) . . . . ?
C6 C1 C2 C3 0.9(4) . . . . ?
Pd1 C1 C2 C3 -176.7(2) . . . . ?
C6 C1 C2 C7 179.2(3) . . . . ?
Pd1 C1 C2 C7 1.6(4) . . . . ?
C1 C2 C3 C4 -2.5(5) . . . . ?
C7 C2 C3 C4 179.1(3) . . . . ?
C1 C2 C3 Br2 177.5(2) . . . . ?
C7 C2 C3 Br2 -1.0(4) . . . . ?
C2 C3 C4 C5 3.1(5) . . . . ?
Br2 C3 C4 C5 -176.8(2) . . . . ?
C2 C3 C4 C9 -178.4(3) . . . . ?
Br2 C3 C4 C9 1.7(4) . . . . ?
C3 C4 C5 C6 -2.3(5) . . . . ?
C9 C4 C5 C6 179.2(3) . . . . ?
C3 C4 C5 Br3 173.7(2) . . . . ?
C9 C4 C5 Br3 -4.8(4) . . . . ?
C4 C5 C6 C1 0.9(5) . . . . ?
Br3 C5 C6 C1 -174.9(2) . . . . ?
C4 C5 C6 C11 179.3(3) . . . . ?
Br3 C5 C6 C11 3.5(4) . . . . ?
C2 C1 C6 C5 -0.2(4) . . . . ?
Pd1 C1 C6 C5 177.4(2) . . . . ?
C2 C1 C6 C11 -178.5(3) . . . . ?
Pd1 C1 C6 C11 -0.9(4) . . . . ?
C3 C2 C7 C8 -151.8(3) . . . . ?
C1 C2 C7 C8 29.8(5) . . . . ?
C2 C7 C8 C41 -179.9(3) . . . . ?
C5 C4 C9 C10 -89.7(4) . . . . ?
C3 C4 C9 C10 91.9(4) . . . . ?
C4 C9 C10 C51 -175.8(3) . . . . ?
C5 C6 C11 C12 -156.3(3) . . . . ?
C1 C6 C11 C12 22.0(5) . . . . ?
C6 C11 C12 C61 174.1(3) . . . . ?
C14 P1 C21 C26 -161.7(3) . . . . ?
C13 P1 C21 C26 -52.5(3) . . . . ?
Pd1 P1 C21 C26 70.5(3) . . . . ?
C14 P1 C21 C22 27.1(3) . . . . ?
C13 P1 C21 C22 136.3(3) . . . . ?
Pd1 P1 C21 C22 -100.7(3) . . . . ?
C26 C21 C22 C23 -1.5(5) . . . . ?
P1 C21 C22 C23 169.9(2) . . . . ?
C21 C22 C23 C24 1.1(5) . . . . ?
C22 C23 C24 C25 0.5(5) . . . . ?
C23 C24 C25 C26 -1.7(5) . . . . ?
C24 C25 C26 C21 1.3(5) . . . . ?
C22 C21 C26 C25 0.3(5) . . . . ?
P1 C21 C26 C25 -171.2(2) . . . . ?
C16 P2 C31 C32 -55.0(3) . . . . ?
C15 P2 C31 C32 -165.2(3) . . . . ?
Pd1 P2 C31 C32 68.2(3) . . . . ?
C16 P2 C31 C36 133.9(3) . . . . ?
C15 P2 C31 C36 23.7(3) . . . . ?
Pd1 P2 C31 C36 -102.8(3) . . . . ?
C36 C31 C32 C33 -0.2(5) . . . . ?
P2 C31 C32 C33 -171.6(3) . . . . ?
C31 C32 C33 C34 1.2(5) . . . . ?
C32 C33 C34 C35 -1.2(5) . . . . ?
C33 C34 C35 C36 0.2(5) . . . . ?
C34 C35 C36 C31 0.7(5) . . . . ?
C32 C31 C36 C35 -0.8(5) . . . . ?
P2 C31 C36 C35 170.4(3) . . . . ?
C7 C8 C41 C42 149.0(3) . . . . ?
C7 C8 C41 C46 -31.1(5) . . . . ?
C46 C41 C42 C43 1.0(5) . . . . ?
C8 C41 C42 C43 -179.1(3) . . . . ?
C41 C42 C43 C44 -0.8(5) . . . . ?
C42 C43 C44 C45 0.5(5) . . . . ?
C43 C44 C45 C46 -0.5(5) . . . . ?
C44 C45 C46 C41 0.7(5) . . . . ?
C42 C41 C46 C45 -1.0(4) . . . . ?
C8 C41 C46 C45 179.1(3) . . . . ?
C9 C10 C51 C56 -8.5(5) . . . . ?
C9 C10 C51 C52 170.0(3) . . . . ?
C56 C51 C52 C53 1.4(5) . . . . ?
C10 C51 C52 C53 -177.2(3) . . . . ?
C51 C52 C53 C54 -0.5(5) . . . . ?
C52 C53 C54 C55 -0.7(5) . . . . ?
C53 C54 C55 C56 1.0(5) . . . . ?
C54 C55 C56 C51 -0.2(5) . . . . ?
C52 C51 C56 C55 -1.0(5) . . . . ?
C10 C51 C56 C55 177.5(3) . . . . ?
C11 C12 C61 C66 162.6(3) . . . . ?
C11 C12 C61 C62 -23.1(5) . . . . ?
C66 C61 C62 C63 0.3(5) . . . . ?
C12 C61 C62 C63 -174.1(3) . . . . ?
C61 C62 C63 C64 -0.3(5) . . . . ?
C62 C63 C64 C65 -0.1(5) . . . . ?
C63 C64 C65 C66 0.4(5) . . . . ?
C64 C65 C66 C61 -0.4(5) . . . . ?
C62 C61 C66 C65 0.1(5) . . . . ?
C12 C61 C66 C65 174.5(3) . . . . ?
